data_8000445
loop_
_publ_author_name
'Zhou, Guojun'
'Liu, Zhiyang'
'Huang, Jinglong'
'Molokeev, Maxim S.'
'Xiao, Zewen'
'Ma, Chonggeng'
'Xia, Zhiguo'

_publ_section_title
;
 Unraveling the Near-Unity Narrow-Band Green Emission in Zero-Dimensional
 Mn<sup>2+</sup>-Based Metal Halides: A Case Study of
 (C<sub>10</sub>H<sub>16</sub>N)<sub>2</sub>Zn<sub>1-<i>x</i></sub>Mn<sub>
 <i>x</i> </sub>Br<sub>4</sub> Solid Solutions.
;
_journal_name_full 'The journal of physical chemistry letters'
_journal_page_first 5956
_journal_page_last 5962
_journal_paper_doi 10.1021/acs.jpclett.0c01933
_journal_year 2020
_chemical_formula_moiety
;
2(C10 H16 N), Br4 Mn0.40 Zn0.60
;
_chemical_formula_sum 'C20 H32 Br4 Mn0.4 N2 Zn0.6'
_chemical_formula_weight 681.29
_space_group_IT_number 4
_space_group_name_Hall 'P 2yb'
_space_group_name_H-M_alt 'P 1 21 1'
_symmetry_cell_setting monoclinic
_symmetry_space_group_name_Hall 'P 2yb'
_symmetry_space_group_name_H-M 'P 1 21 1'
_cell_angle_alpha 90
_cell_angle_beta 94.949(2)
_cell_angle_gamma 90
_cell_formula_units_Z 2
_cell_length_a 9.5667(4)
_cell_length_b 9.1487(3)
_cell_length_c 15.2381(6)
_cell_measurement_reflns_used 104
_cell_measurement_temperature 300
_cell_measurement_theta_max 59.99725
_cell_measurement_theta_min 2.502929
_cell_volume 1328.71(9)
_diffrn_ambient_temperature 300
_diffrn_measurement_device_type
;
D8 ADVANCE Bruker
;
_diffrn_radiation_monochromator none
_diffrn_radiation_probe x-ray
_diffrn_radiation_type
;
 Cu K\a~1~~2~
;
_exptl_absorpt_coefficient_mu 9.48
_exptl_crystal_density_diffrn 1.70294(12)
_exptl_crystal_description cylinder
_pd_char_colour
;
colourless
;
_pd_meas_2theta_range_inc 0.011
_pd_meas_2theta_range_max 119.9945
_pd_meas_2theta_range_min 5.005858
_pd_meas_scan_method step
_pd_proc_ls_pref_orient_corr
;
Anisotropic model of PO. Spherical harmonics 2 ordrer.
 Jarvinen (1993). Application of symmetrized harmonics expansion to correction
of the preferred orientation effect. - J. Appl. Cryst. 26 p525-531.
;
_pd_proc_ls_profile_function PearsonVII
_pd_proc_ls_prof_R_factor 2.51
_pd_proc_ls_prof_wR_expected 2.45
_pd_proc_ls_prof_wR_factor 3.15
_pd_proc_number_of_points 10453.5129
_pd_spec_mount_mode reflection
_refine_ls_goodness_of_fit_all 1.28
_refine_ls_R_I_factor 1.12
_refine_ls_shift/su_max 0.01000
_cod_data_source_file jz0c01933_si_004.cif
_cod_data_source_block a
_cod_original_cell_volume 1328.71(10)
_cod_original_sg_symbol_Hall
;
P 2yb
;
_cod_original_sg_symbol_H-M P21
_cod_original_formula_sum
;
C20 H32 Br4 Mn0.40 N2 Zn0.60
;
_cod_database_code 8000445

loop_
_symmetry_equiv_pos_as_xyz
'x, y, z '
'-x, y+1/2, -z '

loop_
_atom_site_label
_atom_site_type_symbol
_atom_site_fract_x
_atom_site_fract_y
_atom_site_fract_z
_atom_site_occupancy
_atom_site_B_iso_or_equiv
Mn Mn 0.359(2) 0.112(3) 0.2310(13) 0.4 3.513579
Zn Zn 0.359(2) 0.112(3) 0.2310(13) 0.6 3.513579
Br1 Br 0.374(2) -0.1350(17) 0.2972(11) 1 4.982176
Br2 Br 0.5493(19) 0.148(2) 0.1344(13) 1 8.9616
Br3 Br 0.1297(18) 0.143(2) 0.1486(13) 1 5.969136
Br4 Br 0.387(2) 0.3020(14) 0.3431(10) 1 5.274316
C1 C 0.19(2) -0.03(3) 0.639(15) 1 5.763849
H1A H 0.10(14) -0.07(14) 0.62(8) 1 8.606295
H1B H 0.17(16) 0.03(15) 0.69(8) 1 8.606295
H1C H 0.25(15) -0.10(13) 0.66(10) 1 8.606295
C2 C 0.37(2) 0.15(3) 0.616(14) 1 6.474461
H2A H 0.44(14) 0.07(17) 0.64(10) 1 9.632733
H2B H 0.35(16) 0.20(17) 0.67(8) 1 9.632733
H2C H 0.4(2) 0.21(17) 0.58(10) 1 9.632733
C3 C 0.28(2) -0.02(3) 0.503(16) 1 5.290108
H3A H 0.35(15) -0.09(15) 0.52(9) 1 7.895683
H3B H 0.33(15) 0.03(14) 0.46(7) 1 7.895683
H3C H 0.21(15) -0.07(16) 0.48(8) 1 7.895683
C4 C 0.14(2) 0.19(2) 0.542(11) 1 4.421583
H4A H 0.12(15) 0.24(12) 0.59(6) 1 5.290108
H4B H 0.19(12) 0.26(12) 0.50(7) 1 5.290108
C5 C 0.003(16) 0.140(18) 0.494(12) 1 3.868885
C6 C 0.002(16) 0.12(3) 0.400(14) 1 5.448021
H6 H 0.08(10) 0.14(16) 0.37(8) 1 6.474461
C7 C -0.13(2) 0.10(2) 0.355(9) 1 7.027158
H7 H -0.13(13) 0.09(19) 0.29(6) 1 8.448381
C8 C -0.24(2) 0.06(2) 0.400(19) 1 8.527338
H8 H -0.32(14) 0.05(17) 0.37(11) 1 10.18543
C9 C -0.23(2) 0.08(3) 0.487(18) 1 8.290467
H9 H -0.31(13) 0.06(19) 0.52(9) 1 9.948561
C10 C -0.11(2) 0.12(3) 0.539(9) 1 5.290108
H10 H -0.10(12) 0.12(18) 0.60(6) 1 6.316546
C11 C 0.37(3) 0.53(2) 0.112(14) 1 5.132194
H11A H 0.38(17) 0.44(13) 0.12(9) 1 7.658813
H11B H 0.41(13) 0.59(17) 0.16(7) 1 7.658813
H11C H 0.43(12) 0.55(14) 0.06(7) 1 7.658813
C12 C 0.16(2) 0.49(2) 0.016(15) 1 4.97428
H12A H 0.21(13) 0.51(15) -0.04(7) 1 7.421942
H12B H 0.07(11) 0.53(13) -0.00(9) 1 7.421942
H12C H 0.16(17) 0.39(11) 0.03(8) 1 7.421942
C13 C 0.22(2) 0.74(2) 0.065(12) 1 4.895324
H13A H 0.28(16) 0.76(15) 0.02(9) 1 7.264029
H13B H 0.26(14) 0.80(15) 0.11(7) 1 7.264029
H13C H 0.13(16) 0.77(14) 0.05(9) 1 7.264029
C14 C 0.15(2) 0.560(17) 0.174(13) 1 3.395144
H14A H 0.20(11) 0.62(14) 0.22(6) 1 4.105755
H14B H 0.14(14) 0.46(11) 0.19(6) 1 4.105755
C15 C -0.005(15) 0.61(2) 0.163(9) 1 3.23723
C16 C -0.11(2) 0.518(18) 0.131(11) 1 4.263669
H16 H -0.09(16) 0.43(13) 0.12(8) 1 5.132194
C17 C -0.25(2) 0.57(2) 0.118(12) 1 5.211151
H17 H -0.31(13) 0.50(16) 0.10(8) 1 6.23759
C18 C -0.286(19) 0.71(2) 0.138(14) 1 5.211151
H18 H -0.37(12) 0.74(13) 0.13(8) 1 6.23759
C19 C -0.18(2) 0.80(2) 0.176(12) 1 4.73741
H19 H -0.21(14) 0.90(11) 0.19(8) 1 5.684892
C20 C -0.039(19) 0.76(2) 0.184(12) 1 3.868885
H20 H 0.02(12) 0.81(12) 0.21(6) 1 4.658453
N1 N 0.245(14) 0.070(16) 0.573(10) 1 3.853093
N2 N 0.225(12) 0.580(17) 0.093(9) 1 3.039838

loop_
_diffrn_radiation_wavelength
_diffrn_radiation_wavelength_wt
1.5406 1.0000
1.5443 0.5000

loop_
_geom_angle_atom_site_label_1
_geom_angle_atom_site_label_2
_geom_angle_atom_site_label_3
_geom_angle
_geom_angle_site_symmetry_1
_geom_angle_site_symmetry_3
Br1 Mn Br2 110.3(12) 1_555 1_555
Br1 Mn Br3 109.4(12) 1_555 1_555
Br1 Mn Br4 111.5(12) 1_555 1_555
Br2 Mn Br3 110.7(11) 1_555 1_555
Br2 Mn Br4 106.4(11) 1_555 1_555
Br3 Mn Br4 108.5(12) 1_555 1_555

loop_
_geom_bond_atom_site_label_1
_geom_bond_atom_site_label_2
_geom_bond_distance
_geom_bond_site_symmetry_2
Mn Br1 2.474(31) .
Mn Br2 2.460(26) .
Mn Br3 2.448(25) .
Mn Br4 2.436(28) .
Zn Br1 2.474(31) .
Zn Br2 2.460(26) .
Zn Br3 2.448(25) .
Zn Br4 2.436(28) .
C1 N1 1.49(28) .
C2 N1 1.50(25) .
C3 N1 1.41(29) .
C4 C5 1.52(23) .
C4 N1 1.53(23) .
C5 C6 1.44(28) .
C6 C7 1.40(23) .
C7 C8 1.36(27) .
C8 C9 1.33(40) .
C9 C10 1.39(28) .
C11 N2 1.47(28) .
C12 N2 1.52(25) .
C13 N2 1.52(24) .
C14 C15 1.55(22) .
C14 N2 1.49(23) .
C15 C16 1.37(23) .
C15 C20 1.45(25) .
C16 C17 1.42(25) .
C17 C18 1.37(26) .
C18 C19 1.39(25) .
C19 C20 1.39(24) .
